data_1542867
loop_
_publ_author_name
'Hlina, Johann'
'Zitz, Rainer'
'Wagner, Harald'
'Stella, Filippo'
'Baumgartner, Judith'
'Marschner, Christoph'

_publ_section_title
;
 \s-Bond electron delocalization of branched oligogermanes and germanium
 containing oligosilanes
;
_journal_name_full 'Inorganica Chimica Acta'
_journal_page_first 120
_journal_page_last 133
_journal_paper_doi 10.1016/j.ica.2014.07.005
_journal_volume 422
_journal_year 2014
_chemical_formula_sum 'C24 H72 Ge2 Si9'
_chemical_formula_weight 758.81
_chemical_name_systematic
;
 ?
;
_space_group_IT_number 15
_symmetry_cell_setting monoclinic
_symmetry_space_group_name_Hall '-C 2yc'
_symmetry_space_group_name_H-M 'C 1 2/c 1'
_atom_sites_solution_hydrogens geom
_atom_sites_solution_primary direct
_atom_sites_solution_secondary difmap
_audit_creation_method SHELXL-97
_cell_angle_alpha 90.00
_cell_angle_beta 96.19(3)
_cell_angle_gamma 90.00
_cell_formula_units_Z 8
_cell_length_a 15.585(3)
_cell_length_b 9.899(2)
_cell_length_c 58.109(12)
_cell_measurement_reflns_used 6743
_cell_measurement_temperature 100(2)
_cell_measurement_theta_max 52.551
_cell_measurement_theta_min 4.874
_cell_volume 8913(3)
_computing_cell_refinement 'Bruker XSCANS'
_computing_data_collection 'Bruker XSCANS'
_computing_data_reduction 'Bruker SHELXTL'
_computing_molecular_graphics 'Bruker SHELXTL'
_computing_publication_material 'Bruker SHELXTL'
_computing_structure_refinement 'SHELXL-97 (Sheldrick, 1997)'
_computing_structure_solution 'SHELXS-97 (Sheldrick, 1990)'
_diffrn_ambient_temperature 100(2)
_diffrn_measured_fraction_theta_full 1.000
_diffrn_measured_fraction_theta_max 1.000
_diffrn_measurement_device_type 'SMART APEX'
_diffrn_measurement_method '\w scans'
_diffrn_radiation_monochromator graphite
_diffrn_radiation_source 'fine-focus sealed tube'
_diffrn_radiation_type MoK\a
_diffrn_radiation_wavelength 0.71073
_diffrn_reflns_av_R_equivalents 0.0731
_diffrn_reflns_av_sigmaI/netI 0.0618
_diffrn_reflns_limit_h_max 18
_diffrn_reflns_limit_h_min -18
_diffrn_reflns_limit_k_max 11
_diffrn_reflns_limit_k_min -11
_diffrn_reflns_limit_l_max 68
_diffrn_reflns_limit_l_min -68
_diffrn_reflns_number 30826
_diffrn_reflns_theta_full 25.00
_diffrn_reflns_theta_max 25.00
_diffrn_reflns_theta_min 0.70
_exptl_absorpt_coefficient_mu 1.604
_exptl_absorpt_correction_T_max 0.7611
_exptl_absorpt_correction_T_min 0.5808
_exptl_absorpt_correction_type multi-scan
_exptl_absorpt_process_details SADABS
_exptl_crystal_colour colorless
_exptl_crystal_density_diffrn 1.131
_exptl_crystal_density_method 'not measured'
_exptl_crystal_description blocks
_exptl_crystal_F_000 3248
_exptl_crystal_size_max 0.38
_exptl_crystal_size_mid 0.25
_exptl_crystal_size_min 0.18
_refine_diff_density_max 0.939
_refine_diff_density_min -1.370
_refine_diff_density_rms 0.140
_refine_ls_extinction_method none
_refine_ls_goodness_of_fit_ref 1.343
_refine_ls_hydrogen_treatment constr
_refine_ls_matrix_type full
_refine_ls_number_parameters 340
_refine_ls_number_reflns 7812
_refine_ls_number_restraints 0
_refine_ls_restrained_S_all 1.343
_refine_ls_R_factor_all 0.1044
_refine_ls_R_factor_gt 0.0930
_refine_ls_shift/su_max 0.001
_refine_ls_shift/su_mean 0.000
_refine_ls_structure_factor_coef Fsqd
_refine_ls_weighting_details 'calc w=1/[\s^2^(Fo^2^)+(0.0321P)^2^+147.7212P] where P=(Fo^2^+2Fc^2^)/3'
_refine_ls_weighting_scheme calc
_refine_ls_wR_factor_gt 0.1745
_refine_ls_wR_factor_ref 0.1788
_reflns_number_gt 6981
_reflns_number_total 7812
_reflns_threshold_expression >2sigma(I)
_cod_data_source_file all.cif
_cod_data_source_block 13_729j
_cod_original_sg_symbol_H-M C2/c
_cod_database_code 1542867

loop_
_symmetry_equiv_pos_as_xyz
'x, y, z'
'-x, y, -z+1/2'
'x+1/2, y+1/2, z'
'-x+1/2, y+1/2, -z+1/2'
'-x, -y, -z'
'x, -y, z-1/2'
'-x+1/2, -y+1/2, -z'
'x+1/2, -y+1/2, z-1/2'

loop_
_atom_site_label
_atom_site_type_symbol
_atom_site_fract_x
_atom_site_fract_y
_atom_site_fract_z
_atom_site_U_iso_or_equiv
_atom_site_adp_type
_atom_site_occupancy
_atom_site_symmetry_multiplicity
_atom_site_calc_flag
_atom_site_refinement_flags
_atom_site_disorder_assembly
_atom_site_disorder_group
Ge1 Ge 0.14037(5) 0.21609(8) 0.185423(13) 0.0147(2) Uani 1 1 d . . .
Ge2 Ge 0.26554(5) 0.51610(8) 0.063310(13) 0.0143(2) Uani 1 1 d . . .
Si1 Si 0.19237(13) 0.2125(2) 0.14815(4) 0.0164(4) Uani 1 1 d . . .
Si2 Si 0.19576(13) 0.4147(2) 0.12686(4) 0.0160(5) Uani 1 1 d . . .
Si3 Si 0.28017(13) 0.3692(2) 0.09619(3) 0.0155(4) Uani 1 1 d . . .
Si4 Si 0.01197(13) 0.3444(2) 0.18574(4) 0.0179(5) Uani 1 1 d . . .
Si5 Si 0.10493(14) -0.0126(2) 0.19379(4) 0.0200(5) Uani 1 1 d . . .
Si6 Si 0.24421(14) 0.2950(2) 0.21549(4) 0.0208(5) Uani 1 1 d . . .
Si7 Si 0.38748(14) 0.4737(2) 0.04261(4) 0.0201(5) Uani 1 1 d . . .
Si8 Si 0.26549(14) 0.7502(2) 0.07257(4) 0.0179(5) Uani 1 1 d . . .
Si9 Si 0.14001(14) 0.4622(2) 0.03785(4) 0.0180(5) Uani 1 1 d . . .
C1 C 0.1194(6) 0.0940(9) 0.12953(14) 0.031(2) Uani 1 1 d . . .
H1A H 0.1348 0.0960 0.1136 0.047 Uiso 1 1 calc R . .
H1B H 0.0593 0.1225 0.1297 0.047 Uiso 1 1 calc R . .
H1C H 0.1264 0.0019 0.1357 0.047 Uiso 1 1 calc R . .
C2 C 0.3050(5) 0.1407(9) 0.15258(14) 0.0262(19) Uani 1 1 d . . .
H2A H 0.3055 0.0606 0.1625 0.039 Uiso 1 1 calc R . .
H2B H 0.3446 0.2087 0.1600 0.039 Uiso 1 1 calc R . .
H2C H 0.3235 0.1153 0.1376 0.039 Uiso 1 1 calc R . .
C3 C 0.2492(6) 0.5567(8) 0.14435(14) 0.028(2) Uani 1 1 d . . .
H3A H 0.2442 0.6401 0.1352 0.041 Uiso 1 1 calc R . .
H3B H 0.3103 0.5353 0.1485 0.041 Uiso 1 1 calc R . .
H3C H 0.2210 0.5689 0.1585 0.041 Uiso 1 1 calc R . .
C4 C 0.0820(5) 0.4698(9) 0.11685(15) 0.0277(19) Uani 1 1 d . . .
H4A H 0.0540 0.5019 0.1302 0.042 Uiso 1 1 calc R . .
H4B H 0.0494 0.3932 0.1097 0.042 Uiso 1 1 calc R . .
H4C H 0.0833 0.5429 0.1055 0.042 Uiso 1 1 calc R . .
C5 C 0.2578(6) 0.1924(8) 0.08443(13) 0.0224(18) Uani 1 1 d . . .
H5A H 0.2951 0.1738 0.0722 0.034 Uiso 1 1 calc R . .
H5B H 0.1972 0.1855 0.0780 0.034 Uiso 1 1 calc R . .
H5C H 0.2697 0.1266 0.0970 0.034 Uiso 1 1 calc R . .
C6 C 0.3969(5) 0.3759(10) 0.10928(15) 0.030(2) Uani 1 1 d . . .
H6A H 0.4052 0.3142 0.1225 0.045 Uiso 1 1 calc R . .
H6B H 0.4113 0.4682 0.1145 0.045 Uiso 1 1 calc R . .
H6C H 0.4346 0.3487 0.0976 0.045 Uiso 1 1 calc R . .
C7 C 0.0373(5) 0.5297(8) 0.18635(16) 0.0278(19) Uani 1 1 d . . .
H7A H 0.0716 0.5516 0.1737 0.042 Uiso 1 1 calc R . .
H7B H 0.0701 0.5528 0.2012 0.042 Uiso 1 1 calc R . .
H7C H -0.0166 0.5815 0.1845 0.042 Uiso 1 1 calc R . .
C8 C -0.0635(5) 0.3056(9) 0.15948(14) 0.0270(19) Uani 1 1 d . . .
H8A H -0.0717 0.2076 0.1582 0.040 Uiso 1 1 calc R . .
H8B H -0.0392 0.3393 0.1457 0.040 Uiso 1 1 calc R . .
H8C H -0.1192 0.3494 0.1607 0.040 Uiso 1 1 calc R . .
C9 C -0.0440(6) 0.3001(9) 0.21164(15) 0.031(2) Uani 1 1 d . . .
H9A H -0.0911 0.3641 0.2130 0.047 Uiso 1 1 calc R . .
H9B H -0.0027 0.3047 0.2256 0.047 Uiso 1 1 calc R . .
H9C H -0.0675 0.2084 0.2099 0.047 Uiso 1 1 calc R . .
C10 C 0.0869(6) -0.0341(9) 0.22498(14) 0.029(2) Uani 1 1 d . . .
H10A H 0.0737 -0.1289 0.2279 0.044 Uiso 1 1 calc R . .
H10B H 0.0384 0.0228 0.2285 0.044 Uiso 1 1 calc R . .
H10C H 0.1390 -0.0073 0.2348 0.044 Uiso 1 1 calc R . .
C11 C 0.0025(5) -0.0662(9) 0.17605(16) 0.031(2) Uani 1 1 d . . .
H11A H 0.0115 -0.0663 0.1596 0.047 Uiso 1 1 calc R . .
H11B H -0.0439 -0.0029 0.1786 0.047 Uiso 1 1 calc R . .
H11C H -0.0134 -0.1572 0.1807 0.047 Uiso 1 1 calc R . .
C12 C 0.1930(6) -0.1332(9) 0.18781(15) 0.028(2) Uani 1 1 d . . .
H12A H 0.2477 -0.1037 0.1962 0.043 Uiso 1 1 calc R . .
H12B H 0.1983 -0.1347 0.1712 0.043 Uiso 1 1 calc R . .
H12C H 0.1789 -0.2240 0.1930 0.043 Uiso 1 1 calc R . .
C13 C 0.1923(6) 0.3144(10) 0.24296(14) 0.033(2) Uani 1 1 d . . .
H13A H 0.2367 0.3340 0.2558 0.050 Uiso 1 1 calc R . .
H13B H 0.1625 0.2304 0.2462 0.050 Uiso 1 1 calc R . .
H13C H 0.1506 0.3887 0.2413 0.050 Uiso 1 1 calc R . .
C14 C 0.3364(6) 0.1731(10) 0.22105(16) 0.035(2) Uani 1 1 d . . .
H14A H 0.3613 0.1554 0.2066 0.052 Uiso 1 1 calc R . .
H14B H 0.3154 0.0884 0.2271 0.052 Uiso 1 1 calc R . .
H14C H 0.3807 0.2121 0.2324 0.052 Uiso 1 1 calc R . .
C15 C 0.2892(6) 0.4621(9) 0.20821(16) 0.035(2) Uani 1 1 d . . .
H15A H 0.2442 0.5313 0.2083 0.052 Uiso 1 1 calc R . .
H15B H 0.3094 0.4577 0.1928 0.052 Uiso 1 1 calc R . .
H15C H 0.3376 0.4852 0.2197 0.052 Uiso 1 1 calc R . .
C16 C 0.4135(5) 0.2888(8) 0.04172(14) 0.0252(18) Uani 1 1 d . . .
H16A H 0.4608 0.2746 0.0322 0.038 Uiso 1 1 calc R . .
H16B H 0.3624 0.2389 0.0351 0.038 Uiso 1 1 calc R . .
H16C H 0.4308 0.2563 0.0575 0.038 Uiso 1 1 calc R . .
C17 C 0.4864(5) 0.5611(9) 0.05644(16) 0.031(2) Uani 1 1 d . . .
H17A H 0.4989 0.5299 0.0725 0.047 Uiso 1 1 calc R . .
H17B H 0.4766 0.6589 0.0563 0.047 Uiso 1 1 calc R . .
H17C H 0.5353 0.5402 0.0478 0.047 Uiso 1 1 calc R . .
C18 C 0.3663(6) 0.5362(9) 0.01199(14) 0.029(2) Uani 1 1 d . . .
H18A H 0.4171 0.5194 0.0038 0.043 Uiso 1 1 calc R . .
H18B H 0.3543 0.6334 0.0121 0.043 Uiso 1 1 calc R . .
H18C H 0.3164 0.4885 0.0041 0.043 Uiso 1 1 calc R . .
C19 C 0.3557(6) 0.7901(9) 0.09566(14) 0.031(2) Uani 1 1 d . . .
H19A H 0.4105 0.7594 0.0907 0.047 Uiso 1 1 calc R . .
H19B H 0.3455 0.7439 0.1100 0.047 Uiso 1 1 calc R . .
H19C H 0.3581 0.8879 0.0983 0.047 Uiso 1 1 calc R . .
C20 C 0.1600(5) 0.8027(8) 0.08313(16) 0.030(2) Uani 1 1 d . . .
H20A H 0.1602 0.9005 0.0857 0.045 Uiso 1 1 calc R . .
H20B H 0.1528 0.7559 0.0977 0.045 Uiso 1 1 calc R . .
H20C H 0.1121 0.7790 0.0715 0.045 Uiso 1 1 calc R . .
C21 C 0.2816(6) 0.8538(9) 0.04640(15) 0.030(2) Uani 1 1 d . . .
H21A H 0.2821 0.9499 0.0505 0.045 Uiso 1 1 calc R . .
H21B H 0.2345 0.8361 0.0342 0.045 Uiso 1 1 calc R . .
H21C H 0.3367 0.8295 0.0408 0.045 Uiso 1 1 calc R . .
C22 C 0.1203(5) 0.5952(9) 0.01481(14) 0.028(2) Uani 1 1 d . . .
H22A H 0.0687 0.5716 0.0044 0.041 Uiso 1 1 calc R . .
H22B H 0.1702 0.6004 0.0060 0.041 Uiso 1 1 calc R . .
H22C H 0.1116 0.6828 0.0221 0.041 Uiso 1 1 calc R . .
C23 C 0.0420(5) 0.4524(9) 0.05367(14) 0.0243(19) Uani 1 1 d . . .
H23A H -0.0085 0.4313 0.0427 0.036 Uiso 1 1 calc R . .
H23B H 0.0332 0.5393 0.0611 0.036 Uiso 1 1 calc R . .
H23C H 0.0499 0.3814 0.0655 0.036 Uiso 1 1 calc R . .
C24 C 0.1527(6) 0.2957(9) 0.02317(16) 0.036(2) Uani 1 1 d . . .
H24A H 0.1627 0.2245 0.0349 0.053 Uiso 1 1 calc R . .
H24B H 0.2019 0.3002 0.0140 0.053 Uiso 1 1 calc R . .
H24C H 0.1001 0.2754 0.0129 0.053 Uiso 1 1 calc R . .

loop_
_atom_site_aniso_label
_atom_site_aniso_U_11
_atom_site_aniso_U_22
_atom_site_aniso_U_33
_atom_site_aniso_U_23
_atom_site_aniso_U_13
_atom_site_aniso_U_12
Ge1 0.0138(4) 0.0148(4) 0.0160(4) 0.0000(3) 0.0032(3) 0.0000(3)
Ge2 0.0148(4) 0.0119(4) 0.0164(4) 0.0002(3) 0.0027(3) 0.0003(3)
Si1 0.0165(10) 0.0170(11) 0.0161(10) -0.0003(9) 0.0040(8) -0.0004(9)
Si2 0.0155(11) 0.0176(11) 0.0153(11) -0.0002(9) 0.0033(8) -0.0012(9)
Si3 0.0183(11) 0.0160(11) 0.0124(10) 0.0021(8) 0.0030(8) 0.0023(9)
Si4 0.0156(10) 0.0146(11) 0.0239(12) -0.0006(9) 0.0042(9) 0.0018(9)
Si5 0.0201(11) 0.0150(11) 0.0254(12) 0.0038(9) 0.0046(9) 0.0011(9)
Si6 0.0190(11) 0.0247(12) 0.0190(11) -0.0010(9) 0.0038(9) -0.0040(10)
Si7 0.0194(11) 0.0194(11) 0.0227(11) 0.0034(9) 0.0078(9) 0.0023(9)
Si8 0.0225(11) 0.0111(11) 0.0201(11) -0.0008(8) 0.0021(9) -0.0016(9)
Si9 0.0185(11) 0.0180(11) 0.0174(11) 0.0006(9) 0.0017(9) -0.0036(9)
C1 0.043(6) 0.030(5) 0.021(5) -0.006(4) 0.006(4) -0.012(4)
C2 0.026(4) 0.028(5) 0.026(5) 0.008(4) 0.010(4) 0.003(4)
C3 0.041(5) 0.026(5) 0.018(4) -0.003(4) 0.012(4) 0.001(4)
C4 0.024(4) 0.031(5) 0.028(5) 0.003(4) 0.002(4) 0.007(4)
C5 0.041(5) 0.015(4) 0.012(4) -0.002(3) 0.003(3) 0.005(4)
C6 0.019(4) 0.038(5) 0.032(5) 0.002(4) -0.002(4) 0.003(4)
C7 0.025(4) 0.013(4) 0.045(5) -0.004(4) 0.006(4) -0.002(4)
C8 0.019(4) 0.029(5) 0.033(5) 0.002(4) 0.002(4) 0.001(4)
C9 0.027(5) 0.031(5) 0.037(5) 0.004(4) 0.013(4) 0.007(4)
C10 0.035(5) 0.022(5) 0.031(5) 0.010(4) 0.007(4) -0.001(4)
C11 0.026(5) 0.024(5) 0.043(6) 0.008(4) 0.002(4) -0.006(4)
C12 0.032(5) 0.022(5) 0.032(5) 0.002(4) 0.005(4) 0.005(4)
C13 0.034(5) 0.049(6) 0.017(4) -0.004(4) 0.006(4) -0.008(4)
C14 0.025(5) 0.038(6) 0.040(6) -0.001(4) -0.005(4) 0.004(4)
C15 0.033(5) 0.030(5) 0.041(5) 0.002(4) 0.007(4) -0.015(4)
C16 0.031(5) 0.025(4) 0.022(4) 0.001(4) 0.010(4) 0.004(4)
C17 0.019(4) 0.025(5) 0.049(6) 0.004(4) 0.001(4) 0.000(4)
C18 0.033(5) 0.028(5) 0.027(5) 0.008(4) 0.013(4) 0.001(4)
C19 0.044(5) 0.027(5) 0.022(4) 0.000(4) -0.005(4) -0.007(4)
C20 0.028(5) 0.016(4) 0.047(6) -0.001(4) 0.012(4) 0.000(4)
C21 0.035(5) 0.020(4) 0.034(5) -0.002(4) -0.002(4) -0.001(4)
C22 0.022(4) 0.035(5) 0.025(5) 0.009(4) 0.003(4) -0.001(4)
C23 0.017(4) 0.030(5) 0.026(4) 0.001(4) 0.003(3) -0.005(4)
C24 0.045(6) 0.031(5) 0.030(5) -0.015(4) 0.001(4) -0.011(4)

loop_
_atom_type_symbol
_atom_type_description
_atom_type_scat_dispersion_real
_atom_type_scat_dispersion_imag
_atom_type_scat_source
C C 0.0033 0.0016 'International Tables Vol C Tables 4.2.6.8 and 6.1.1.4'
H H 0.0000 0.0000 'International Tables Vol C Tables 4.2.6.8 and 6.1.1.4'
Ge Ge 0.1547 1.8001 'International Tables Vol C Tables 4.2.6.8 and 6.1.1.4'
Si Si 0.0817 0.0704 'International Tables Vol C Tables 4.2.6.8 and 6.1.1.4'

loop_
_geom_angle_atom_site_label_1
_geom_angle_atom_site_label_2
_geom_angle_atom_site_label_3
_geom_angle
_geom_angle_site_symmetry_1
_geom_angle_site_symmetry_3
Si4 Ge1 Si6 109.01(8) . .
Si4 Ge1 Si5 106.96(8) . .
Si6 Ge1 Si5 108.35(8) . .
Si4 Ge1 Si1 112.53(8) . .
Si6 Ge1 Si1 113.52(8) . .
Si5 Ge1 Si1 106.14(8) . .
Si8 Ge2 Si9 109.77(8) . .
Si8 Ge2 Si3 114.45(8) . .
Si9 Ge2 Si3 111.16(8) . .
Si8 Ge2 Si7 107.71(8) . .
Si9 Ge2 Si7 106.98(8) . .
Si3 Ge2 Si7 106.40(8) . .
C2 Si1 C1 109.7(4) . .
C2 Si1 Si2 108.6(3) . .
C1 Si1 Si2 105.9(3) . .
C2 Si1 Ge1 106.4(3) . .
C1 Si1 Ge1 106.6(3) . .
Si2 Si1 Ge1 119.44(10) . .
C3 Si2 C4 107.3(4) . .
C3 Si2 Si1 112.7(3) . .
C4 Si2 Si1 109.5(3) . .
C3 Si2 Si3 107.4(3) . .
C4 Si2 Si3 113.7(3) . .
Si1 Si2 Si3 106.22(11) . .
C6 Si3 C5 107.9(4) . .
C6 Si3 Si2 106.1(3) . .
C5 Si3 Si2 110.5(3) . .
C6 Si3 Ge2 107.7(3) . .
C5 Si3 Ge2 106.0(2) . .
Si2 Si3 Ge2 118.20(10) . .
C8 Si4 C9 107.6(4) . .
C8 Si4 C7 109.3(4) . .
C9 Si4 C7 109.2(4) . .
C8 Si4 Ge1 110.0(3) . .
C9 Si4 Ge1 110.4(3) . .
C7 Si4 Ge1 110.4(3) . .
C10 Si5 C12 107.2(4) . .
C10 Si5 C11 106.9(4) . .
C12 Si5 C11 108.3(4) . .
C10 Si5 Ge1 111.4(3) . .
C12 Si5 Ge1 112.0(3) . .
C11 Si5 Ge1 110.9(3) . .
C15 Si6 C13 108.1(4) . .
C15 Si6 C14 108.1(4) . .
C13 Si6 C14 108.1(4) . .
C15 Si6 Ge1 111.5(3) . .
C13 Si6 Ge1 109.7(3) . .
C14 Si6 Ge1 111.3(3) . .
C17 Si7 C16 107.0(4) . .
C17 Si7 C18 107.9(4) . .
C16 Si7 C18 108.2(4) . .
C17 Si7 Ge2 111.4(3) . .
C16 Si7 Ge2 111.7(3) . .
C18 Si7 Ge2 110.5(3) . .
C21 Si8 C19 108.0(4) . .
C21 Si8 C20 108.1(4) . .
C19 Si8 C20 108.7(4) . .
C21 Si8 Ge2 110.3(3) . .
C19 Si8 Ge2 110.4(3) . .
C20 Si8 Ge2 111.3(3) . .
C23 Si9 C24 108.0(4) . .
C23 Si9 C22 107.9(4) . .
C24 Si9 C22 108.0(4) . .
C23 Si9 Ge2 111.5(3) . .
C24 Si9 Ge2 111.1(3) . .
C22 Si9 Ge2 110.2(3) . .

loop_
_geom_bond_atom_site_label_1
_geom_bond_atom_site_label_2
_geom_bond_distance
_geom_bond_site_symmetry_2
Ge1 Si4 2.372(2) .
Ge1 Si6 2.382(2) .
Ge1 Si5 2.393(2) .
Ge1 Si1 2.394(2) .
Ge2 Si8 2.379(2) .
Ge2 Si9 2.382(2) .
Ge2 Si3 2.392(2) .
Ge2 Si7 2.393(2) .
Si1 C2 1.886(8) .
Si1 C1 1.890(8) .
Si1 Si2 2.356(3) .
Si2 C3 1.876(9) .
Si2 C4 1.887(8) .
Si2 Si3 2.370(3) .
Si3 C6 1.896(8) .
Si3 C5 1.898(8) .
Si4 C8 1.863(8) .
Si4 C9 1.871(8) .
Si4 C7 1.876(8) .
Si5 C10 1.876(8) .
Si5 C12 1.879(8) .
Si5 C11 1.880(9) .
Si6 C15 1.863(9) .
Si6 C13 1.876(8) .
Si6 C14 1.877(9) .
Si7 C17 1.871(9) .
Si7 C16 1.877(8) .
Si7 C18 1.879(8) .
Si8 C21 1.873(9) .
Si8 C19 1.878(8) .
Si8 C20 1.889(8) .
Si9 C23 1.869(8) .
Si9 C24 1.877(9) .
Si9 C22 1.879(8) .

loop_
_geom_torsion_atom_site_label_1
_geom_torsion_atom_site_label_2
_geom_torsion_atom_site_label_3
_geom_torsion_atom_site_label_4
_geom_torsion
_geom_torsion_site_symmetry_1
_geom_torsion_site_symmetry_2
_geom_torsion_site_symmetry_3
_geom_torsion_site_symmetry_4
Si4 Ge1 Si1 C2 167.9(3) . . . .
Si6 Ge1 Si1 C2 43.5(3) . . . .
Si5 Ge1 Si1 C2 -75.5(3) . . . .
Si4 Ge1 Si1 C1 -75.1(3) . . . .
Si6 Ge1 Si1 C1 160.5(3) . . . .
Si5 Ge1 Si1 C1 41.6(3) . . . .
Si4 Ge1 Si1 Si2 44.64(14) . . . .
Si6 Ge1 Si1 Si2 -79.78(13) . . . .
Si5 Ge1 Si1 Si2 161.31(11) . . . .
C2 Si1 Si2 C3 -72.2(4) . . . .
C1 Si1 Si2 C3 170.0(4) . . . .
Ge1 Si1 Si2 C3 49.9(3) . . . .
C2 Si1 Si2 C4 168.4(4) . . . .
C1 Si1 Si2 C4 50.6(4) . . . .
Ge1 Si1 Si2 C4 -69.5(3) . . . .
C2 Si1 Si2 Si3 45.1(3) . . . .
C1 Si1 Si2 Si3 -72.6(3) . . . .
Ge1 Si1 Si2 Si3 167.33(10) . . . .
C3 Si2 Si3 C6 42.3(4) . . . .
C4 Si2 Si3 C6 161.0(4) . . . .
Si1 Si2 Si3 C6 -78.5(3) . . . .
C3 Si2 Si3 C5 159.1(4) . . . .
C4 Si2 Si3 C5 -82.3(4) . . . .
Si1 Si2 Si3 C5 38.3(3) . . . .
C3 Si2 Si3 Ge2 -78.6(3) . . . .
C4 Si2 Si3 Ge2 40.0(3) . . . .
Si1 Si2 Si3 Ge2 160.54(10) . . . .
Si8 Ge2 Si3 C6 -74.8(3) . . . .
Si9 Ge2 Si3 C6 160.1(3) . . . .
Si7 Ge2 Si3 C6 44.0(3) . . . .
Si8 Ge2 Si3 C5 169.9(3) . . . .
Si9 Ge2 Si3 C5 44.8(3) . . . .
Si7 Ge2 Si3 C5 -71.3(3) . . . .
Si8 Ge2 Si3 Si2 45.31(14) . . . .
Si9 Ge2 Si3 Si2 -79.74(13) . . . .
Si7 Ge2 Si3 Si2 164.13(11) . . . .
Si6 Ge1 Si4 C8 170.4(3) . . . .
Si5 Ge1 Si4 C8 -72.7(3) . . . .
Si1 Ge1 Si4 C8 43.5(3) . . . .
Si6 Ge1 Si4 C9 -71.1(3) . . . .
Si5 Ge1 Si4 C9 45.9(3) . . . .
Si1 Ge1 Si4 C9 162.1(3) . . . .
Si6 Ge1 Si4 C7 49.7(3) . . . .
Si5 Ge1 Si4 C7 166.7(3) . . . .
Si1 Ge1 Si4 C7 -77.1(3) . . . .
Si4 Ge1 Si5 C10 -72.5(3) . . . .
Si6 Ge1 Si5 C10 44.9(3) . . . .
Si1 Ge1 Si5 C10 167.2(3) . . . .
Si4 Ge1 Si5 C12 167.5(3) . . . .
Si6 Ge1 Si5 C12 -75.1(3) . . . .
Si1 Ge1 Si5 C12 47.1(3) . . . .
Si4 Ge1 Si5 C11 46.5(3) . . . .
Si6 Ge1 Si5 C11 163.9(3) . . . .
Si1 Ge1 Si5 C11 -73.9(3) . . . .
Si4 Ge1 Si6 C15 -73.2(3) . . . .
Si5 Ge1 Si6 C15 170.8(3) . . . .
Si1 Ge1 Si6 C15 53.2(3) . . . .
Si4 Ge1 Si6 C13 46.5(4) . . . .
Si5 Ge1 Si6 C13 -69.5(3) . . . .
Si1 Ge1 Si6 C13 172.8(3) . . . .
Si4 Ge1 Si6 C14 166.1(3) . . . .
Si5 Ge1 Si6 C14 50.0(3) . . . .
Si1 Ge1 Si6 C14 -67.6(3) . . . .
Si8 Ge2 Si7 C17 44.0(3) . . . .
Si9 Ge2 Si7 C17 162.0(3) . . . .
Si3 Ge2 Si7 C17 -79.1(3) . . . .
Si8 Ge2 Si7 C16 163.6(3) . . . .
Si9 Ge2 Si7 C16 -78.4(3) . . . .
Si3 Ge2 Si7 C16 40.5(3) . . . .
Si8 Ge2 Si7 C18 -75.9(3) . . . .
Si9 Ge2 Si7 C18 42.1(3) . . . .
Si3 Ge2 Si7 C18 161.0(3) . . . .
Si9 Ge2 Si8 C21 -68.4(3) . . . .
Si3 Ge2 Si8 C21 165.9(3) . . . .
Si7 Ge2 Si8 C21 47.8(3) . . . .
Si9 Ge2 Si8 C19 172.4(3) . . . .
Si3 Ge2 Si8 C19 46.6(3) . . . .
Si7 Ge2 Si8 C19 -71.5(3) . . . .
Si9 Ge2 Si8 C20 51.6(3) . . . .
Si3 Ge2 Si8 C20 -74.2(3) . . . .
Si7 Ge2 Si8 C20 167.7(3) . . . .
Si8 Ge2 Si9 C23 -76.5(3) . . . .
Si3 Ge2 Si9 C23 51.1(3) . . . .
Si7 Ge2 Si9 C23 166.9(3) . . . .
Si8 Ge2 Si9 C24 163.0(3) . . . .
Si3 Ge2 Si9 C24 -69.4(3) . . . .
Si7 Ge2 Si9 C24 46.4(3) . . . .
Si8 Ge2 Si9 C22 43.3(3) . . . .
Si3 Ge2 Si9 C22 171.0(3) . . . .
Si7 Ge2 Si9 C22 -73.3(3) . . . .
